data_4328398
loop_
_publ_author_name
'Ying Yang'
'Na Zhao'
'Yile Wu'
'Hongping Zhu'
'Herbert W. Roesky'

_publ_contact_author
;
Herbert W. ROESKY
;
_publ_contact_author_address
;
Institut fuer Anorganische Chemie
Universitaet Goettingen
Tammannstrasse 4, 37077 Goettingen (Germany)
;
_publ_contact_author_email hroesky@gwdg.de
_publ_section_title
;
 Synthesis and Characterization of \b-Diketiminate Germanium(II) Compounds
;
_journal_name_full 'Inorganic Chemistry'
_journal_page_first 2425
_journal_page_last 2431
_journal_paper_doi 10.1021/ic202388d
_journal_volume 51
_journal_year 2012
_chemical_formula_sum 'C41 H51 Ge N2 P'
_chemical_formula_weight 675.40
_chemical_name_common LGePPh2
_space_group_IT_number 14
_symmetry_cell_setting monoclinic
_symmetry_space_group_name_Hall '-P 2ybc'
_symmetry_space_group_name_H-M 'P 1 21/c 1'
_atom_sites_solution_hydrogens geom
_atom_sites_solution_primary direct
_atom_sites_solution_secondary difmap
_audit_creation_method SHELXL-97
_cell_angle_alpha 90.00
_cell_angle_beta 99.31(3)
_cell_angle_gamma 90.00
_cell_formula_units_Z 4
_cell_length_a 17.202(3)
_cell_length_b 12.099(2)
_cell_length_c 18.032(4)
_cell_measurement_reflns_used 18143
_cell_measurement_temperature 173(2)
_cell_measurement_theta_max 54.94
_cell_measurement_theta_min 6.01
_cell_volume 3703.5(13)
_computing_cell_refinement RAPID-AUTO
_computing_data_collection 'RAPID-AUTO (Rigaku Corporation, 1998)'
_computing_data_reduction
;
CrystalStructure (Rigaku/MSC and Rigaku Corporation, 2002)
;
_computing_molecular_graphics 'Bruker SHELXTL'
_computing_publication_material 'Bruker SHELXTL'
_computing_structure_refinement 'SHELXL-97 (Sheldrick, 1997)'
_computing_structure_solution 'SHELXS-97 (Sheldrick, 1990)'
_diffrn_ambient_temperature 173(2)
_diffrn_measured_fraction_theta_full 0.997
_diffrn_measured_fraction_theta_max 0.997
_diffrn_measurement_device_type 'Rigaku RAXIS-RAPID'
_diffrn_measurement_method '\w scan'
_diffrn_radiation_monochromator graphite
_diffrn_radiation_source 'Rotating Anode'
_diffrn_radiation_type MoK\a
_diffrn_radiation_wavelength 0.71073
_diffrn_reflns_av_R_equivalents 0.0645
_diffrn_reflns_av_sigmaI/netI 0.0523
_diffrn_reflns_limit_h_max 20
_diffrn_reflns_limit_h_min -20
_diffrn_reflns_limit_k_max 14
_diffrn_reflns_limit_k_min -14
_diffrn_reflns_limit_l_max 21
_diffrn_reflns_limit_l_min -19
_diffrn_reflns_number 28277
_diffrn_reflns_theta_full 25.00
_diffrn_reflns_theta_max 25.00
_diffrn_reflns_theta_min 3.00
_exptl_absorpt_coefficient_mu 0.900
_exptl_absorpt_correction_T_max 0.9154
_exptl_absorpt_correction_T_min 0.9154
_exptl_absorpt_correction_type multi-scan
_exptl_absorpt_process_details 'ABSCOR (Higashi, 1995)'
_exptl_crystal_colour 'Pale yellow'
_exptl_crystal_density_diffrn 1.211
_exptl_crystal_description Block
_exptl_crystal_F_000 1432
_exptl_crystal_size_max 0.10
_exptl_crystal_size_mid 0.10
_exptl_crystal_size_min 0.10
_refine_diff_density_max 0.741
_refine_diff_density_min -0.985
_refine_diff_density_rms 0.083
_refine_ls_extinction_coef 0.0016(4)
_refine_ls_extinction_expression Fc^*^=kFc[1+0.001xFc^2^\l^3^/sin(2\q)]^-1/4^
_refine_ls_extinction_method SHELXL
_refine_ls_goodness_of_fit_ref 1.165
_refine_ls_hydrogen_treatment constr
_refine_ls_matrix_type full
_refine_ls_number_parameters 417
_refine_ls_number_reflns 6499
_refine_ls_number_restraints 0
_refine_ls_restrained_S_all 1.165
_refine_ls_R_factor_all 0.0717
_refine_ls_R_factor_gt 0.0406
_refine_ls_shift/su_max 0.001
_refine_ls_shift/su_mean 0.000
_refine_ls_structure_factor_coef Fsqd
_refine_ls_weighting_details 'calc w=1/[\s^2^(Fo^2^)+(0.0387P)^2^+2.7152P] where P=(Fo^2^+2Fc^2^)/3'
_refine_ls_weighting_scheme calc
_refine_ls_wR_factor_gt 0.0870
_refine_ls_wR_factor_ref 0.1189
_reflns_number_gt 4599
_reflns_number_total 6499
_reflns_threshold_expression >2sigma(I)
_cod_data_source_file ic202388d_si_001_4.cif
_cod_data_source_block yy160a
_cod_original_cell_volume 3703.6(13)
_cod_database_code 4328398

loop_
_symmetry_equiv_pos_as_xyz
'x, y, z'
'-x, y+1/2, -z+1/2'
'-x, -y, -z'
'x, -y-1/2, z-1/2'

loop_
_atom_site_label
_atom_site_type_symbol
_atom_site_fract_x
_atom_site_fract_y
_atom_site_fract_z
_atom_site_U_iso_or_equiv
_atom_site_adp_type
_atom_site_occupancy
_atom_site_symmetry_multiplicity
_atom_site_calc_flag
_atom_site_refinement_flags
Ge1 Ge 0.21480(2) 0.29613(3) 0.286567(19) 0.03192(14) Uani 1 1 d .
N2 N 0.31876(16) 0.3436(2) 0.26090(14) 0.0324(6) Uani 1 1 d .
N1 N 0.24307(16) 0.1385(2) 0.26316(14) 0.0339(7) Uani 1 1 d .
P1 P 0.24953(5) 0.29121(7) 0.42517(5) 0.0350(2) Uani 1 1 d .
C1 C 0.2747(2) 0.0042(3) 0.1690(2) 0.0497(10) Uani 1 1 d .
H1A H 0.2542 -0.0486 0.2023 0.075 Uiso 1 1 calc R
H1B H 0.3280 -0.0177 0.1625 0.075 Uiso 1 1 calc R
H1C H 0.2404 0.0050 0.1200 0.075 Uiso 1 1 calc R
C2 C 0.2770(2) 0.1183(3) 0.20334(17) 0.0367(8) Uani 1 1 d .
C3 C 0.3168(2) 0.1994(3) 0.16925(19) 0.0417(9) Uani 1 1 d .
H3 H 0.3271 0.1839 0.1201 0.050 Uiso 1 1 calc R
C4 C 0.3428(2) 0.3004(3) 0.20008(18) 0.0375(8) Uani 1 1 d .
C5 C 0.4033(2) 0.3623(3) 0.1636(2) 0.0519(10) Uani 1 1 d .
H5A H 0.3886 0.4405 0.1586 0.078 Uiso 1 1 calc R
H5B H 0.4050 0.3311 0.1137 0.078 Uiso 1 1 calc R
H5C H 0.4552 0.3553 0.1948 0.078 Uiso 1 1 calc R
C6 C 0.3621(2) 0.4371(3) 0.29669(18) 0.0356(8) Uani 1 1 d .
C7 C 0.4330(2) 0.4174(3) 0.3455(2) 0.0447(9) Uani 1 1 d .
C8 C 0.4758(3) 0.5104(4) 0.3753(2) 0.0597(12) Uani 1 1 d .
H8 H 0.5245 0.5002 0.4079 0.072 Uiso 1 1 calc R
C9 C 0.4491(3) 0.6156(4) 0.3585(2) 0.0658(13) Uani 1 1 d .
H9 H 0.4796 0.6771 0.3787 0.079 Uiso 1 1 calc R
C10 C 0.3784(3) 0.6323(3) 0.3126(2) 0.0583(12) Uani 1 1 d .
H10 H 0.3602 0.7057 0.3025 0.070 Uiso 1 1 calc R
C11 C 0.3326(2) 0.5446(3) 0.2805(2) 0.0427(9) Uani 1 1 d .
C12 C 0.2555(3) 0.5673(3) 0.2293(2) 0.0544(11) Uani 1 1 d .
H12 H 0.2298 0.4942 0.2160 0.065 Uiso 1 1 calc R
C13 C 0.2001(4) 0.6338(6) 0.2676(3) 0.117(2) Uani 1 1 d .
H13A H 0.1901 0.5947 0.3127 0.175 Uiso 1 1 calc R
H13B H 0.1503 0.6442 0.2333 0.175 Uiso 1 1 calc R
H13C H 0.2236 0.7060 0.2819 0.175 Uiso 1 1 calc R
C14 C 0.2647(3) 0.6241(5) 0.1562(2) 0.0912(18) Uani 1 1 d .
H14A H 0.2130 0.6313 0.1246 0.137 Uiso 1 1 calc R
H14B H 0.2994 0.5801 0.1298 0.137 Uiso 1 1 calc R
H14C H 0.2876 0.6976 0.1670 0.137 Uiso 1 1 calc R
C15 C 0.4631(2) 0.3014(4) 0.3659(2) 0.0546(11) Uani 1 1 d .
H15 H 0.4223 0.2477 0.3423 0.065 Uiso 1 1 calc R
C16 C 0.5399(3) 0.2760(5) 0.3369(3) 0.0926(18) Uani 1 1 d .
H16A H 0.5321 0.2860 0.2822 0.139 Uiso 1 1 calc R
H16B H 0.5556 0.1995 0.3493 0.139 Uiso 1 1 calc R
H16C H 0.5813 0.3263 0.3605 0.139 Uiso 1 1 calc R
C17 C 0.4757(3) 0.2828(4) 0.4510(2) 0.0652(12) Uani 1 1 d .
H17A H 0.4938 0.2070 0.4622 0.098 Uiso 1 1 calc R
H17B H 0.4259 0.2947 0.4697 0.098 Uiso 1 1 calc R
H17C H 0.5153 0.3349 0.4756 0.098 Uiso 1 1 calc R
C18 C 0.2045(2) 0.0509(3) 0.2978(2) 0.0415(9) Uani 1 1 d .
C19 C 0.2477(3) -0.0001(3) 0.3625(2) 0.0525(11) Uani 1 1 d .
C20 C 0.2102(4) -0.0811(4) 0.3970(3) 0.0797(15) Uani 1 1 d .
H20 H 0.2376 -0.1178 0.4400 0.096 Uiso 1 1 calc R
C21 C 0.1344(4) -0.1093(5) 0.3703(4) 0.0918(18) Uani 1 1 d .
H21 H 0.1097 -0.1645 0.3959 0.110 Uiso 1 1 calc R
C22 C 0.0919(3) -0.0601(4) 0.3068(4) 0.0821(17) Uani 1 1 d .
H22 H 0.0390 -0.0817 0.2894 0.099 Uiso 1 1 calc R
C23 C 0.1279(3) 0.0222(3) 0.2683(3) 0.0560(11) Uani 1 1 d .
C24 C 0.0841(3) 0.0715(4) 0.1953(3) 0.0715(14) Uani 1 1 d .
H24 H 0.1211 0.1223 0.1745 0.086 Uiso 1 1 calc R
C25 C 0.0587(3) -0.0191(5) 0.1364(3) 0.109(2) Uani 1 1 d .
H25A H 0.0161 -0.0629 0.1516 0.163 Uiso 1 1 calc R
H25B H 0.1037 -0.0673 0.1326 0.163 Uiso 1 1 calc R
H25C H 0.0403 0.0153 0.0875 0.163 Uiso 1 1 calc R
C26 C 0.0125(3) 0.1375(5) 0.2063(3) 0.109(2) Uani 1 1 d .
H26A H -0.0146 0.1637 0.1575 0.164 Uiso 1 1 calc R
H26B H 0.0289 0.2010 0.2389 0.164 Uiso 1 1 calc R
H26C H -0.0232 0.0908 0.2298 0.164 Uiso 1 1 calc R
C27 C 0.3324(3) 0.0278(3) 0.3919(2) 0.0530(11) Uani 1 1 d .
H27 H 0.3400 0.1076 0.3805 0.064 Uiso 1 1 calc R
C28 C 0.3903(3) -0.0378(4) 0.3541(3) 0.0863(17) Uani 1 1 d .
H28A H 0.3820 -0.1170 0.3611 0.129 Uiso 1 1 calc R
H28B H 0.4443 -0.0180 0.3764 0.129 Uiso 1 1 calc R
H28C H 0.3820 -0.0207 0.3002 0.129 Uiso 1 1 calc R
C29 C 0.3538(4) 0.0137(4) 0.4774(2) 0.0852(17) Uani 1 1 d .
H29A H 0.3136 0.0493 0.5020 0.128 Uiso 1 1 calc R
H29B H 0.4051 0.0480 0.4949 0.128 Uiso 1 1 calc R
H29C H 0.3564 -0.0652 0.4899 0.128 Uiso 1 1 calc R
C30 C 0.2316(2) 0.4369(3) 0.44773(16) 0.0326(8) Uani 1 1 d .
C31 C 0.1584(2) 0.4804(3) 0.4554(2) 0.0448(9) Uani 1 1 d .
H31 H 0.1130 0.4348 0.4451 0.054 Uiso 1 1 calc R
C32 C 0.1505(3) 0.5886(3) 0.4777(2) 0.0515(10) Uani 1 1 d .
H32 H 0.0998 0.6162 0.4825 0.062 Uiso 1 1 calc R
C33 C 0.2150(3) 0.6566(3) 0.4929(2) 0.0545(11) Uani 1 1 d .
H33 H 0.2093 0.7304 0.5092 0.065 Uiso 1 1 calc R
C34 C 0.2881(3) 0.6166(3) 0.4842(2) 0.0518(10) Uani 1 1 d .
H34 H 0.3329 0.6635 0.4932 0.062 Uiso 1 1 calc R
C35 C 0.2962(2) 0.5080(3) 0.46233(19) 0.0423(9) Uani 1 1 d .
H35 H 0.3470 0.4812 0.4572 0.051 Uiso 1 1 calc R
C36 C 0.1596(2) 0.2290(3) 0.4506(2) 0.0416(9) Uani 1 1 d .
C37 C 0.0876(3) 0.2238(4) 0.4046(2) 0.0598(12) Uani 1 1 d .
H37 H 0.0829 0.2515 0.3548 0.072 Uiso 1 1 calc R
C38 C 0.0214(3) 0.1789(4) 0.4290(3) 0.0829(16) Uani 1 1 d .
H38 H -0.0275 0.1757 0.3960 0.099 Uiso 1 1 calc R
C39 C 0.0276(4) 0.1394(4) 0.5009(3) 0.0887(18) Uani 1 1 d .
H39 H -0.0171 0.1087 0.5180 0.106 Uiso 1 1 calc R
C40 C 0.0977(4) 0.1442(5) 0.5475(3) 0.099(2) Uani 1 1 d .
H40 H 0.1018 0.1177 0.5975 0.118 Uiso 1 1 calc R
C41 C 0.1635(3) 0.1877(4) 0.5223(2) 0.0714(14) Uani 1 1 d .
H41 H 0.2124 0.1891 0.5554 0.086 Uiso 1 1 calc R

loop_
_atom_site_aniso_label
_atom_site_aniso_U_11
_atom_site_aniso_U_22
_atom_site_aniso_U_33
_atom_site_aniso_U_23
_atom_site_aniso_U_13
_atom_site_aniso_U_12
Ge1 0.0297(2) 0.0325(2) 0.0343(2) -0.00164(16) 0.00749(15) -0.00208(16)
N2 0.0348(17) 0.0327(15) 0.0305(14) -0.0043(12) 0.0079(12) -0.0035(13)
N1 0.0348(17) 0.0336(15) 0.0335(15) -0.0032(12) 0.0061(13) -0.0040(13)
P1 0.0352(5) 0.0348(5) 0.0365(5) -0.0044(4) 0.0100(4) -0.0012(4)
C1 0.058(3) 0.046(2) 0.046(2) -0.0166(18) 0.0124(19) 0.003(2)
C2 0.035(2) 0.044(2) 0.0300(18) -0.0045(16) 0.0023(15) -0.0014(17)
C3 0.045(2) 0.051(2) 0.0311(18) -0.0062(17) 0.0113(16) 0.0013(19)
C4 0.034(2) 0.049(2) 0.0302(18) 0.0035(17) 0.0079(15) -0.0001(17)
C5 0.052(3) 0.060(3) 0.050(2) 0.002(2) 0.0249(19) -0.005(2)
C6 0.035(2) 0.042(2) 0.0322(18) 0.0008(16) 0.0116(15) -0.0092(17)
C7 0.038(2) 0.056(2) 0.042(2) -0.0025(18) 0.0103(17) -0.0149(19)
C8 0.048(3) 0.083(3) 0.048(2) -0.008(2) 0.006(2) -0.029(2)
C9 0.084(4) 0.057(3) 0.057(3) -0.003(2) 0.015(3) -0.038(3)
C10 0.081(3) 0.044(2) 0.054(3) -0.003(2) 0.023(2) -0.022(2)
C11 0.053(3) 0.038(2) 0.040(2) 0.0017(17) 0.0181(18) -0.0119(19)
C12 0.057(3) 0.039(2) 0.067(3) 0.017(2) 0.010(2) -0.004(2)
C13 0.105(5) 0.181(7) 0.070(3) 0.029(4) 0.031(3) 0.078(5)
C14 0.083(4) 0.139(5) 0.051(3) 0.010(3) 0.010(3) 0.012(4)
C15 0.040(2) 0.070(3) 0.049(2) -0.005(2) -0.0052(18) 0.001(2)
C16 0.077(4) 0.133(5) 0.071(3) 0.004(3) 0.020(3) 0.043(4)
C17 0.045(3) 0.083(3) 0.067(3) 0.010(2) 0.004(2) 0.011(2)
C18 0.056(3) 0.0291(18) 0.043(2) -0.0076(16) 0.0166(18) -0.0065(18)
C19 0.080(3) 0.030(2) 0.054(2) 0.0018(18) 0.031(2) 0.000(2)
C20 0.101(5) 0.054(3) 0.089(4) 0.009(3) 0.034(3) -0.010(3)
C21 0.110(5) 0.067(3) 0.110(5) 0.015(3) 0.054(4) -0.015(4)
C22 0.071(4) 0.056(3) 0.127(5) -0.031(3) 0.041(3) -0.029(3)
C23 0.055(3) 0.043(2) 0.073(3) -0.015(2) 0.022(2) -0.013(2)
C24 0.042(3) 0.073(3) 0.097(4) -0.026(3) 0.003(2) -0.014(2)
C25 0.067(4) 0.143(5) 0.112(5) -0.077(4) 0.004(3) -0.016(4)
C26 0.071(4) 0.121(5) 0.127(5) -0.059(4) -0.012(3) 0.021(4)
C27 0.076(3) 0.041(2) 0.041(2) -0.0019(18) 0.009(2) 0.011(2)
C28 0.085(4) 0.097(4) 0.073(3) -0.027(3) 0.001(3) 0.039(3)
C29 0.128(5) 0.076(3) 0.047(3) 0.008(2) 0.002(3) 0.017(3)
C30 0.043(2) 0.0337(18) 0.0209(16) -0.0079(14) 0.0052(14) -0.0049(16)
C31 0.043(2) 0.044(2) 0.046(2) -0.0044(18) 0.0048(18) 0.0014(18)
C32 0.062(3) 0.042(2) 0.050(2) -0.0023(19) 0.011(2) 0.015(2)
C33 0.088(4) 0.033(2) 0.040(2) 0.0012(17) 0.006(2) 0.001(2)
C34 0.071(3) 0.043(2) 0.040(2) -0.0002(18) 0.006(2) -0.019(2)
C35 0.048(2) 0.044(2) 0.0354(19) -0.0039(17) 0.0084(17) -0.0078(18)
C36 0.051(2) 0.034(2) 0.043(2) -0.0061(16) 0.0166(18) -0.0063(17)
C37 0.050(3) 0.079(3) 0.055(2) -0.005(2) 0.022(2) -0.020(2)
C38 0.063(3) 0.109(4) 0.082(4) -0.023(3) 0.027(3) -0.036(3)
C39 0.093(5) 0.087(4) 0.099(4) -0.014(3) 0.056(4) -0.038(4)
C40 0.112(5) 0.114(5) 0.082(4) 0.027(4) 0.052(4) -0.031(4)
C41 0.076(3) 0.088(3) 0.053(3) 0.007(2) 0.022(2) -0.013(3)

loop_
_atom_type_symbol
_atom_type_description
_atom_type_scat_dispersion_real
_atom_type_scat_dispersion_imag
_atom_type_scat_source
C C 0.0033 0.0016 'International Tables Vol C Tables 4.2.6.8 and 6.1.1.4'
H H 0.0000 0.0000 'International Tables Vol C Tables 4.2.6.8 and 6.1.1.4'
N N 0.0061 0.0033 'International Tables Vol C Tables 4.2.6.8 and 6.1.1.4'
P P 0.1023 0.0942 'International Tables Vol C Tables 4.2.6.8 and 6.1.1.4'
Ge Ge 0.1547 1.8001 'International Tables Vol C Tables 4.2.6.8 and 6.1.1.4'

loop_
_geom_angle_atom_site_label_1
_geom_angle_atom_site_label_2
_geom_angle_atom_site_label_3
_geom_angle
N2 Ge1 N1 88.20(11)
N2 Ge1 P1 99.29(8)
N1 Ge1 P1 99.24(8)
C4 N2 C6 117.7(3)
C4 N2 Ge1 118.9(2)
C6 N2 Ge1 122.4(2)
C2 N1 C18 120.5(3)
C2 N1 Ge1 119.5(2)
C18 N1 Ge1 117.2(2)
C36 P1 C30 99.14(16)
C36 P1 Ge1 100.69(12)
C30 P1 Ge1 100.25(10)
C2 C1 H1A 109.5
C2 C1 H1B 109.5
H1A C1 H1B 109.5
C2 C1 H1C 109.5
H1A C1 H1C 109.5
H1B C1 H1C 109.5
N1 C2 C3 122.6(3)
N1 C2 C1 121.0(3)
C3 C2 C1 116.4(3)
C4 C3 C2 126.4(3)
C4 C3 H3 116.8
C2 C3 H3 116.8
N2 C4 C3 123.4(3)
N2 C4 C5 119.2(3)
C3 C4 C5 117.5(3)
C4 C5 H5A 109.5
C4 C5 H5B 109.5
H5A C5 H5B 109.5
C4 C5 H5C 109.5
H5A C5 H5C 109.5
H5B C5 H5C 109.5
C7 C6 C11 122.2(3)
C7 C6 N2 118.6(3)
C11 C6 N2 119.2(3)
C8 C7 C6 116.9(4)
C8 C7 C15 120.7(4)
C6 C7 C15 122.4(3)
C9 C8 C7 121.5(4)
C9 C8 H8 119.2
C7 C8 H8 119.2
C10 C9 C8 120.2(4)
C10 C9 H9 119.9
C8 C9 H9 119.9
C9 C10 C11 121.7(4)
C9 C10 H10 119.1
C11 C10 H10 119.1
C10 C11 C6 117.2(4)
C10 C11 C12 119.8(4)
C6 C11 C12 122.9(3)
C13 C12 C11 112.1(4)
C13 C12 C14 108.7(4)
C11 C12 C14 114.1(4)
C13 C12 H12 107.2
C11 C12 H12 107.2
C14 C12 H12 107.2
C12 C13 H13A 109.5
C12 C13 H13B 109.5
H13A C13 H13B 109.5
C12 C13 H13C 109.5
H13A C13 H13C 109.5
H13B C13 H13C 109.5
C12 C14 H14A 109.5
C12 C14 H14B 109.5
H14A C14 H14B 109.5
C12 C14 H14C 109.5
H14A C14 H14C 109.5
H14B C14 H14C 109.5
C7 C15 C16 112.4(4)
C7 C15 C17 111.5(3)
C16 C15 C17 108.9(3)
C7 C15 H15 108.0
C16 C15 H15 108.0
C17 C15 H15 108.0
C15 C16 H16A 109.5
C15 C16 H16B 109.5
H16A C16 H16B 109.5
C15 C16 H16C 109.5
H16A C16 H16C 109.5
H16B C16 H16C 109.5
C15 C17 H17A 109.5
C15 C17 H17B 109.5
H17A C17 H17B 109.5
C15 C17 H17C 109.5
H17A C17 H17C 109.5
H17B C17 H17C 109.5
C23 C18 C19 123.2(4)
C23 C18 N1 119.6(3)
C19 C18 N1 117.2(3)
C20 C19 C18 117.3(5)
C20 C19 C27 119.9(4)
C18 C19 C27 122.7(3)
C21 C20 C19 120.9(5)
C21 C20 H20 119.6
C19 C20 H20 119.6
C20 C21 C22 122.1(5)
C20 C21 H21 119.0
C22 C21 H21 119.0
C21 C22 C23 119.6(5)
C21 C22 H22 120.2
C23 C22 H22 120.2
C18 C23 C22 116.9(5)
C18 C23 C24 122.6(4)
C22 C23 C24 120.3(4)
C26 C24 C23 113.1(4)
C26 C24 C25 108.8(4)
C23 C24 C25 111.2(4)
C26 C24 H24 107.9
C23 C24 H24 107.9
C25 C24 H24 107.9
C24 C25 H25A 109.5
C24 C25 H25B 109.5
H25A C25 H25B 109.5
C24 C25 H25C 109.5
H25A C25 H25C 109.5
H25B C25 H25C 109.5
C24 C26 H26A 109.5
C24 C26 H26B 109.5
H26A C26 H26B 109.5
C24 C26 H26C 109.5
H26A C26 H26C 109.5
H26B C26 H26C 109.5
C19 C27 C28 113.1(4)
C19 C27 C29 112.9(4)
C28 C27 C29 109.0(4)
C19 C27 H27 107.2
C28 C27 H27 107.2
C29 C27 H27 107.2
C27 C28 H28A 109.5
C27 C28 H28B 109.5
H28A C28 H28B 109.5
C27 C28 H28C 109.5
H28A C28 H28C 109.5
H28B C28 H28C 109.5
C27 C29 H29A 109.5
C27 C29 H29B 109.5
H29A C29 H29B 109.5
C27 C29 H29C 109.5
H29A C29 H29C 109.5
H29B C29 H29C 109.5
C31 C30 C35 117.0(3)
C31 C30 P1 124.6(3)
C35 C30 P1 118.3(3)
C32 C31 C30 121.4(4)
C32 C31 H31 119.3
C30 C31 H31 119.3
C33 C32 C31 120.7(4)
C33 C32 H32 119.7
C31 C32 H32 119.7
C32 C33 C34 119.3(4)
C32 C33 H33 120.3
C34 C33 H33 120.3
C33 C34 C35 120.1(4)
C33 C34 H34 120.0
C35 C34 H34 120.0
C34 C35 C30 121.6(4)
C34 C35 H35 119.2
C30 C35 H35 119.2
C37 C36 C41 116.9(4)
C37 C36 P1 125.3(3)
C41 C36 P1 117.8(3)
C36 C37 C38 121.9(4)
C36 C37 H37 119.0
C38 C37 H37 119.0
C39 C38 C37 119.4(5)
C39 C38 H38 120.3
C37 C38 H38 120.3
C40 C39 C38 119.9(5)
C40 C39 H39 120.1
C38 C39 H39 120.1
C39 C40 C41 120.3(5)
C39 C40 H40 119.9
C41 C40 H40 119.9
C36 C41 C40 121.7(5)
C36 C41 H41 119.2
C40 C41 H41 119.2

loop_
_geom_bond_atom_site_label_1
_geom_bond_atom_site_label_2
_geom_bond_distance
Ge1 N2 2.003(3)
Ge1 N1 2.029(3)
Ge1 P1 2.4746(11)
N2 C4 1.340(4)
N2 C6 1.447(4)
N1 C2 1.330(4)
N1 C18 1.445(4)
P1 C36 1.844(4)
P1 C30 1.846(3)
C1 C2 1.510(5)
C1 H1A 0.9800
C1 H1B 0.9800
C1 H1C 0.9800
C2 C3 1.395(5)
C3 C4 1.386(5)
C3 H3 0.9500
C4 C5 1.515(5)
C5 H5A 0.9800
C5 H5B 0.9800
C5 H5C 0.9800
C6 C7 1.404(5)
C6 C11 1.409(5)
C7 C8 1.403(5)
C7 C15 1.520(5)
C8 C9 1.370(6)
C8 H8 0.9500
C9 C10 1.370(6)
C9 H9 0.9500
C10 C11 1.390(5)
C10 H10 0.9500
C11 C12 1.514(5)
C12 C13 1.499(6)
C12 C14 1.517(6)
C12 H12 1.0000
C13 H13A 0.9800
C13 H13B 0.9800
C13 H13C 0.9800
C14 H14A 0.9800
C14 H14B 0.9800
C14 H14C 0.9800
C15 C16 1.531(6)
C15 C17 1.531(6)
C15 H15 1.0000
C16 H16A 0.9800
C16 H16B 0.9800
C16 H16C 0.9800
C17 H17A 0.9800
C17 H17B 0.9800
C17 H17C 0.9800
C18 C23 1.383(6)
C18 C19 1.420(5)
C19 C20 1.376(6)
C19 C27 1.507(6)
C20 C21 1.357(8)
C20 H20 0.9500
C21 C22 1.388(8)
C21 H21 0.9500
C22 C23 1.413(6)
C22 H22 0.9500
C23 C24 1.528(6)
C24 C26 1.508(6)
C24 C25 1.539(6)
C24 H24 1.0000
C25 H25A 0.9800
C25 H25B 0.9800
C25 H25C 0.9800
C26 H26A 0.9800
C26 H26B 0.9800
C26 H26C 0.9800
C27 C28 1.519(6)
C27 C29 1.536(5)
C27 H27 1.0000
C28 H28A 0.9800
C28 H28B 0.9800
C28 H28C 0.9800
C29 H29A 0.9800
C29 H29B 0.9800
C29 H29C 0.9800
C30 C31 1.392(5)
C30 C35 1.396(5)
C31 C32 1.383(5)
C31 H31 0.9500
C32 C33 1.373(6)
C32 H32 0.9500
C33 C34 1.380(6)
C33 H33 0.9500
C34 C35 1.385(5)
C34 H34 0.9500
C35 H35 0.9500
C36 C37 1.375(6)
C36 C41 1.378(5)
C37 C38 1.396(6)
C37 H37 0.9500
C38 C39 1.370(7)
C38 H38 0.9500
C39 C40 1.354(8)
C39 H39 0.9500
C40 C41 1.389(7)
C40 H40 0.9500
C41 H41 0.9500
